data_4348883
loop_
_publ_author_name
'Melen, Rebecca L.'
'Less, Robert J.'
'Pask, Christopher M.'
'Rawson, Jeremy M.'

_publ_section_title
;
 Structural Studies of Perfluoroaryldiselenadiazolyl Radicals: Insights
 into Dithiadiazolyl Chemistry.
;
_journal_issue 22
_journal_name_full 'Inorganic chemistry'
_journal_page_first 11747
_journal_page_last 11759
_journal_paper_doi 10.1021/acs.inorgchem.6b01771
_journal_volume 55
_journal_year 2016
_chemical_formula_moiety 'C7 F4 N3 O2 Se2'
_chemical_formula_sum 'C7 F4 N3 O2 Se2'
_chemical_formula_weight 392.02
_space_group_crystal_system triclinic
_space_group_IT_number 2
_space_group_name_Hall '-P 1'
_space_group_name_H-M_alt 'P -1'
_atom_sites_solution_hydrogens none
_atom_sites_solution_primary direct
_audit_creation_method SHELXL-2013
_cell_angle_alpha 62.624(7)
_cell_angle_beta 64.267(9)
_cell_angle_gamma 63.070(9)
_cell_formula_units_Z 4
_cell_length_a 10.8009(11)
_cell_length_b 10.8843(16)
_cell_length_c 11.1355(18)
_cell_measurement_reflns_used 2415
_cell_measurement_temperature 220(2)
_cell_measurement_theta_max 21.96
_cell_measurement_theta_min 3.56
_cell_volume 993.3(3)
_computing_cell_refinement
;
HKL, DENZO, SCALEPACK
Otwinowski, Z. & Minor, W. (1997). Methods in Enzymology, Vol. 276, Macromolecular
Crystallography, Part A, edited by C. W. Carter Jr & R. M. Sweet, pp. 307-326. 
New York: Academic Press.
;
_computing_data_collection
;
Nonius (1998). COLLECT. Nonius BV, Delft, The Netherlands.
;
_computing_data_reduction
;
HKL, DENZO, SCALEPACK
Otwinowski, Z. & Minor, W. (1997). Methods in Enzymology, Vol. 276, Macromolecular
Crystallography, Part A, edited by C. W. Carter Jr & R. M. Sweet, pp. 307-326. 
New York: Academic Press.
;
_computing_molecular_graphics SHELXTL
_computing_publication_material XCIF
_computing_structure_refinement 'SHELXL-2013 (Sheldrick, 2013)'
_computing_structure_solution SHELXS
_diffrn_ambient_temperature 220(2)
_diffrn_measured_fraction_theta_full 0.981
_diffrn_measured_fraction_theta_max 1.010
_diffrn_measurement_device_type 'Nonius Kappa CCD'
_diffrn_measurement_method 'phi and omega scans'
_diffrn_radiation_type MoK\a
_diffrn_radiation_wavelength 0.7107
_diffrn_reflns_av_R_equivalents 0.0944
_diffrn_reflns_av_unetI/netI 0.1293
_diffrn_reflns_Laue_measured_fraction_full 0.981
_diffrn_reflns_Laue_measured_fraction_max 1.010
_diffrn_reflns_limit_h_max 12
_diffrn_reflns_limit_h_min -12
_diffrn_reflns_limit_k_max 12
_diffrn_reflns_limit_k_min -11
_diffrn_reflns_limit_l_max 13
_diffrn_reflns_limit_l_min -12
_diffrn_reflns_number 7494
_diffrn_reflns_point_group_measured_fraction_full 0.981
_diffrn_reflns_point_group_measured_fraction_max 1.010
_diffrn_reflns_theta_full 25.241
_diffrn_reflns_theta_max 24.998
_diffrn_reflns_theta_min 3.493
_diffrn_source 'fine focus sealed tube'
_exptl_absorpt_coefficient_mu 7.503
_exptl_absorpt_correction_T_max 0.466
_exptl_absorpt_correction_T_min 0.466
_exptl_absorpt_correction_type multi-scan
_exptl_absorpt_process_details 'SORTAV (Blessing, 1995)'
_exptl_crystal_colour black
_exptl_crystal_density_diffrn 2.622
_exptl_crystal_description block
_exptl_crystal_F_000 732
_exptl_crystal_size_max 0.120
_exptl_crystal_size_mid 0.120
_exptl_crystal_size_min 0.120
_refine_diff_density_max 3.248
_refine_diff_density_min -1.535
_refine_diff_density_rms 0.298
_refine_ls_extinction_method none
_refine_ls_goodness_of_fit_ref 1.106
_refine_ls_hydrogen_treatment undef
_refine_ls_matrix_type full
_refine_ls_number_parameters 314
_refine_ls_number_reflns 3404
_refine_ls_number_restraints 0
_refine_ls_restrained_S_all 1.106
_refine_ls_R_factor_all 0.1655
_refine_ls_R_factor_gt 0.1124
_refine_ls_shift/su_max 0.001
_refine_ls_shift/su_mean 0.000
_refine_ls_structure_factor_coef Fsqd
_refine_ls_weighting_details 'w=1/[\s^2^(Fo^2^)+(0.1843P)^2^+33.3056P] where P=(Fo^2^+2Fc^2^)/3'
_refine_ls_weighting_scheme calc
_refine_ls_wR_factor_gt 0.3156
_refine_ls_wR_factor_ref 0.3642
_reflns_Friedel_coverage 0.000
_reflns_number_gt 2085
_reflns_number_total 3404
_reflns_threshold_expression 'I > 2\s(I)'
_cod_data_source_file ic6b01771_si_005.cif
_cod_data_source_block JR0025
_cod_original_cell_volume 993.3(2)
_cod_database_code 4348883
_shelx_space_group_comment
;
The symmetry employed for this shelxl refinement is uniquely defined
by the following loop, which should always be used as a source of
symmetry information in preference to the above space-group names.
They are only intended as comments.
;
_shelx_estimated_absorpt_t_min 0.466
_shelx_estimated_absorpt_t_max 0.466
_shelxl_version_number 2013-3

loop_
_space_group_symop_operation_xyz
'x, y, z'
'-x, -y, -z'

loop_
_atom_site_label
_atom_site_type_symbol
_atom_site_fract_x
_atom_site_fract_y
_atom_site_fract_z
_atom_site_U_iso_or_equiv
_atom_site_adp_type
_atom_site_occupancy
_atom_site_site_symmetry_order
_atom_site_calc_flag
C10 C 0.514(3) 0.149(2) 0.737(3) 0.039(4) Uani 1 1 d
Se11 Se 0.7023(3) 0.2696(3) 0.5202(3) 0.0393(7) Uani 1 1 d
C11 C 0.391(3) 0.145(3) 0.872(2) 0.036(5) Uani 1 1 d
N11 N 0.552(2) 0.270(2) 0.676(2) 0.038(5) Uani 1 1 d
Se12 Se 0.7148(3) 0.0419(3) 0.5374(3) 0.0406(7) Uani 1 1 d
N12 N 0.564(2) 0.035(2) 0.697(2) 0.046(5) Uani 1 1 d
F12 F 0.2875(15) 0.0277(14) 0.8235(16) 0.046(4) Uani 1 1 d
C12 C 0.289(3) 0.077(3) 0.908(3) 0.051(7) Uani 1 1 d
F13 F 0.0737(16) 0.0269(17) 1.0498(17) 0.053(4) Uani 1 1 d
N13 N 0.026(2) 0.153(2) 1.247(2) 0.042(5) Uani 1 1 d
O11 O -0.026(2) 0.261(2) 1.276(2) 0.066(6) Uani 1 1 d
O12 O -0.014(2) 0.045(3) 1.309(2) 0.069(6) Uani 1 1 d
C13 C 0.168(3) 0.082(3) 1.034(3) 0.038(6) Uani 1 1 d
C14 C 0.156(3) 0.148(3) 1.117(3) 0.042(6) Uani 1 1 d
F15 F 0.2483(16) 0.2690(16) 1.1729(16) 0.050(4) Uani 1 1 d
C15 C 0.258(3) 0.205(2) 1.092(3) 0.036(6) Uani 1 1 d
F16 F 0.4728(17) 0.2530(16) 0.9527(16) 0.049(4) Uani 1 1 d
C16 C 0.377(2) 0.205(3) 0.965(3) 0.035(6) Uani 1 1 d
C20 C 0.289(3) 0.337(2) 0.495(2) 0.039(4) Uani 1 1 d
Se21 Se 0.5093(3) 0.4318(3) 0.3071(3) 0.0426(8) Uani 1 1 d
C21 C 0.145(3) 0.355(3) 0.611(3) 0.039(6) Uani 1 1 d
N21 N 0.340(2) 0.451(2) 0.442(2) 0.039(5) Uani 1 1 d
Se22 Se 0.5125(3) 0.2102(3) 0.3227(3) 0.0426(8) Uani 1 1 d
F22 F 0.0506(16) 0.2694(17) 0.5197(15) 0.049(4) Uani 1 1 d
N22 N 0.345(3) 0.223(2) 0.457(2) 0.050(6) Uani 1 1 d
C22 C 0.040(2) 0.311(2) 0.621(2) 0.030(4) Uani 1 1 d
F23 F -0.1812(16) 0.2557(17) 0.7483(17) 0.051(4) Uani 1 1 d
N23 N -0.226(3) 0.339(3) 0.967(3) 0.059(6) Uani 1 1 d
O21 O -0.346(2) 0.395(3) 0.951(2) 0.090(9) Uani 1 1 d
O22 O -0.201(2) 0.287(3) 1.082(2) 0.067(6) Uani 1 1 d
C23 C -0.084(3) 0.307(3) 0.738(3) 0.049(7) Uani 1 1 d
C24 C -0.107(2) 0.355(3) 0.843(2) 0.033(5) Uani 1 1 d
F25 F -0.0158(15) 0.4493(18) 0.9308(15) 0.051(4) Uani 1 1 d
C25 C 0.003(3) 0.396(3) 0.829(3) 0.042(6) Uani 1 1 d
F26 F 0.2194(16) 0.4457(16) 0.7180(16) 0.046(3) Uani 1 1 d
C26 C 0.123(2) 0.404(2) 0.713(2) 0.030(4) Uani 1 1 d

loop_
_atom_site_aniso_label
_atom_site_aniso_U_11
_atom_site_aniso_U_22
_atom_site_aniso_U_33
_atom_site_aniso_U_23
_atom_site_aniso_U_13
_atom_site_aniso_U_12
C10 0.046(10) 0.012(8) 0.030(10) 0.005(7) 0.003(7) -0.011(7)
Se11 0.0381(14) 0.0345(13) 0.0382(15) -0.0152(11) 0.0047(10) -0.0173(11)
C11 0.036(13) 0.040(14) 0.028(13) -0.008(11) -0.002(10) -0.018(11)
N11 0.025(10) 0.035(11) 0.048(13) -0.027(10) 0.010(9) -0.009(8)
Se12 0.0360(14) 0.0279(13) 0.0425(16) -0.0160(11) 0.0052(11) -0.0089(10)
N12 0.052(13) 0.027(11) 0.049(14) -0.011(10) 0.001(10) -0.022(10)
F12 0.045(8) 0.027(7) 0.058(10) -0.027(7) 0.005(7) -0.009(6)
C12 0.058(18) 0.062(19) 0.035(15) -0.009(14) 0.004(13) -0.044(15)
F13 0.049(9) 0.053(10) 0.058(10) -0.022(8) -0.004(7) -0.025(8)
N13 0.027(11) 0.033(12) 0.040(13) -0.014(10) 0.018(9) -0.012(9)
O11 0.058(13) 0.060(14) 0.048(13) -0.025(11) 0.019(10) -0.019(11)
O12 0.075(15) 0.089(17) 0.035(11) -0.021(11) 0.022(10) -0.054(13)
C13 0.035(13) 0.038(13) 0.035(14) -0.009(11) 0.007(10) -0.026(11)
C14 0.054(16) 0.041(15) 0.031(14) -0.008(12) -0.017(12) -0.015(12)
F15 0.055(9) 0.045(9) 0.039(9) -0.018(7) 0.002(7) -0.020(7)
C15 0.038(14) 0.020(11) 0.042(15) -0.007(11) -0.018(11) 0.000(9)
F16 0.057(9) 0.047(9) 0.046(9) -0.014(7) -0.005(7) -0.030(7)
C16 0.025(12) 0.043(14) 0.034(14) -0.025(12) 0.005(10) -0.008(10)
C20 0.046(10) 0.012(8) 0.030(10) 0.005(7) 0.003(7) -0.011(7)
Se21 0.0467(16) 0.0280(13) 0.0400(16) -0.0087(11) 0.0011(11) -0.0167(11)
C21 0.040(14) 0.021(12) 0.048(16) -0.005(11) -0.014(11) -0.009(10)
N21 0.034(11) 0.024(10) 0.046(13) -0.016(9) 0.002(9) -0.005(8)
Se22 0.0417(15) 0.0354(14) 0.0446(16) -0.0209(12) 0.0043(11) -0.0152(11)
F22 0.051(9) 0.064(10) 0.038(8) -0.025(8) -0.005(7) -0.023(7)
N22 0.064(15) 0.045(13) 0.046(14) -0.005(11) -0.014(11) -0.033(12)
C22 0.040(9) 0.006(7) 0.038(10) -0.011(7) -0.009(7) -0.001(6)
F23 0.044(8) 0.054(10) 0.067(11) -0.029(8) -0.016(7) -0.016(7)
N23 0.053(16) 0.064(16) 0.065(19) -0.016(14) -0.015(13) -0.030(13)
O21 0.026(11) 0.16(3) 0.056(15) -0.039(16) -0.001(10) -0.014(13)
O22 0.058(13) 0.091(17) 0.037(12) -0.018(11) -0.002(10) -0.025(12)
C23 0.051(17) 0.034(14) 0.056(19) -0.005(13) -0.018(14) -0.016(12)
C24 0.024(11) 0.036(13) 0.024(12) -0.003(10) 0.003(9) -0.014(10)
F25 0.044(9) 0.072(11) 0.037(9) -0.027(8) 0.006(7) -0.025(8)
C25 0.048(15) 0.026(12) 0.031(14) -0.012(11) -0.013(11) 0.010(11)
F26 0.047(8) 0.044(8) 0.047(9) -0.016(7) -0.011(7) -0.016(7)
C26 0.040(9) 0.006(7) 0.038(10) -0.011(7) -0.009(7) -0.001(6)

loop_
_atom_type_symbol
_atom_type_description
_atom_type_scat_dispersion_real
_atom_type_scat_dispersion_imag
_atom_type_scat_source
C C 0.0033 0.0016 'International Tables Vol C Tables 4.2.6.8 and 6.1.1.4'
N N 0.0061 0.0033 'International Tables Vol C Tables 4.2.6.8 and 6.1.1.4'
O O 0.0106 0.0060 'International Tables Vol C Tables 4.2.6.8 and 6.1.1.4'
F F 0.0171 0.0103 'International Tables Vol C Tables 4.2.6.8 and 6.1.1.4'
Se Se -0.0929 2.2259 'International Tables Vol C Tables 4.2.6.8 and 6.1.1.4'

loop_
_geom_angle_atom_site_label_1
_geom_angle_atom_site_label_2
_geom_angle_atom_site_label_3
_geom_angle
N12 C10 N11 130(2)
N12 C10 C11 116(2)
N11 C10 C11 114(2)
N11 Se11 Se12 91.2(6)
C16 C11 C12 119(2)
C16 C11 C10 121(2)
C12 C11 C10 120(2)
C10 N11 Se11 113.6(16)
N12 Se12 Se11 90.8(6)
C10 N12 Se12 113.8(16)
F12 C12 C11 123(2)
F12 C12 C13 117(2)
C11 C12 C13 119(2)
O11 N13 O12 128(2)
O11 N13 C14 117(2)
O12 N13 C14 116(2)
F13 C13 C14 126(2)
F13 C13 C12 114(2)
C14 C13 C12 119(2)
C13 C14 C15 123(2)
C13 C14 N13 118(2)
C15 C14 N13 119(2)
F15 C15 C14 124(2)
F15 C15 C16 118(2)
C14 C15 C16 118(2)
F16 C16 C11 124(2)
F16 C16 C15 115(2)
C11 C16 C15 121(2)
N22 C20 N21 129(2)
N22 C20 C21 119(2)
N21 C20 C21 112.7(19)
N21 Se21 Se22 91.1(6)
C22 C21 C26 118(2)
C22 C21 C20 121(2)
C26 C21 C20 121(2)
C20 N21 Se21 113.3(15)
N22 Se22 Se21 91.1(7)
C20 N22 Se22 115.8(18)
F22 C22 C21 121(2)
F22 C22 C23 116(2)
C21 C22 C23 122(2)
O21 N23 O22 125(3)
O21 N23 C24 117(3)
O22 N23 C24 118(2)
F23 C23 C24 119(2)
F23 C23 C22 121(3)
C24 C23 C22 120(2)
C25 C24 C23 115(2)
C25 C24 N23 123(2)
C23 C24 N23 121(2)
C24 C25 C26 124(2)
C24 C25 F25 118(2)
C26 C25 F25 117(2)
F26 C26 C21 124(2)
F26 C26 C25 116(2)
C21 C26 C25 119(2)

loop_
_geom_bond_atom_site_label_1
_geom_bond_atom_site_label_2
_geom_bond_distance
C10 N12 1.31(3)
C10 N11 1.34(3)
C10 C11 1.51(3)
Se11 N11 1.794(19)
Se11 Se12 2.341(3)
C11 C16 1.39(3)
C11 C12 1.41(3)
Se12 N12 1.81(2)
F12 C12 1.29(3)
C12 C13 1.45(4)
F13 C13 1.32(3)
N13 O11 1.18(3)
N13 O12 1.22(3)
N13 C14 1.52(3)
C13 C14 1.34(3)
C14 C15 1.37(4)
F15 C15 1.32(3)
C15 C16 1.44(3)
F16 C16 1.28(3)
C20 N22 1.29(3)
C20 N21 1.37(3)
C20 C21 1.53(3)
Se21 N21 1.793(19)
Se21 Se22 2.322(3)
C21 C22 1.36(3)
C21 C26 1.36(3)
Se22 N22 1.77(2)
F22 C22 1.35(3)
C22 C23 1.41(4)
F23 C23 1.34(3)
N23 O21 1.21(3)
N23 O22 1.24(3)
N23 C24 1.43(3)
C23 C24 1.38(4)
C24 C25 1.37(4)
F25 C25 1.40(3)
C25 C26 1.38(4)
F26 C26 1.34(3)
